data_4028886
loop_
_publ_author_name
'Dan Mao'
'Jun Tang'
'Wenbo Wang'
'Shengying Wu'
'Xin Liu'
'Jianjun Yu'
'Limin Wang'

_publ_section_title
;
 Scandium Pentafluorobenzoate-Catalyzed Unexpected Cascade Reaction of
 2-Aminobenzaldehydes with Primary Amines: A Process for the Preparation
 of Ring-Fused Aminals
;
_journal_name_full 'Journal of Organic Chemistry'
_journal_page_first 12848
_journal_page_last 12854
_journal_paper_doi 10.1021/jo402331t
_journal_volume 78
_journal_year 2013
_chemical_formula_sum 'C21 H19 N3'
_chemical_formula_weight 313.39
_chemical_name_systematic
; 
 ? 
;
_space_group_IT_number 61
_symmetry_cell_setting orthorhombic
_symmetry_space_group_name_Hall '-P 2ac 2ab'
_symmetry_space_group_name_H-M 'P b c a'
_atom_sites_solution_hydrogens geom
_atom_sites_solution_primary direct
_atom_sites_solution_secondary difmap
_audit_creation_method SHELXL-97
_cell_angle_alpha 90.00
_cell_angle_beta 90.00
_cell_angle_gamma 90.00
_cell_formula_units_Z 8
_cell_length_a 7.5666(6)
_cell_length_b 20.5185(17)
_cell_length_c 21.1660(18)
_cell_measurement_reflns_used 4382
_cell_measurement_temperature 293(2)
_cell_measurement_theta_max 45.593
_cell_measurement_theta_min 5.538
_cell_volume 3286.1(5)
_computing_cell_refinement 'Bruker SMART'
_computing_data_collection 'Bruker SMART'
_computing_data_reduction 'Bruker SHELXTL'
_computing_molecular_graphics 'Bruker SHELXTL'
_computing_publication_material 'Bruker SHELXTL'
_computing_structure_refinement 'SHELXL-97 (Sheldrick, 1997)'
_computing_structure_solution 'SHELXS-97 (Sheldrick, 1990)'
_diffrn_ambient_temperature 293(2)
_diffrn_measured_fraction_theta_full 1.000
_diffrn_measured_fraction_theta_max 1.000
_diffrn_measurement_device_type 'CCD area detector'
_diffrn_measurement_method 'phi and omega scans'
_diffrn_radiation_monochromator graphite
_diffrn_radiation_source 'fine-focus sealed tube'
_diffrn_radiation_type MoK\a
_diffrn_radiation_wavelength 0.71073
_diffrn_reflns_av_R_equivalents 0.0254
_diffrn_reflns_av_sigmaI/netI 0.0208
_diffrn_reflns_limit_h_max 9
_diffrn_reflns_limit_h_min -8
_diffrn_reflns_limit_k_max 24
_diffrn_reflns_limit_k_min -25
_diffrn_reflns_limit_l_max 26
_diffrn_reflns_limit_l_min -25
_diffrn_reflns_number 16623
_diffrn_reflns_theta_full 26.00
_diffrn_reflns_theta_max 26.00
_diffrn_reflns_theta_min 1.92
_exptl_absorpt_coefficient_mu 0.076
_exptl_absorpt_correction_T_max 1.00000
_exptl_absorpt_correction_T_min 0.78471
_exptl_absorpt_correction_type empirical
_exptl_absorpt_process_details sadabs
_exptl_crystal_colour brown
_exptl_crystal_density_diffrn 1.267
_exptl_crystal_description prismatic
_exptl_crystal_F_000 1328
_exptl_crystal_size_max 0.369
_exptl_crystal_size_mid 0.311
_exptl_crystal_size_min 0.255
_refine_diff_density_max 0.213
_refine_diff_density_min -0.136
_refine_diff_density_rms 0.034
_refine_ls_extinction_method none
_refine_ls_goodness_of_fit_ref 1.051
_refine_ls_hydrogen_treatment mixed
_refine_ls_matrix_type full
_refine_ls_number_parameters 225
_refine_ls_number_reflns 3228
_refine_ls_number_restraints 0
_refine_ls_restrained_S_all 1.051
_refine_ls_R_factor_all 0.0611
_refine_ls_R_factor_gt 0.0502
_refine_ls_shift/su_max 0.067
_refine_ls_shift/su_mean 0.006
_refine_ls_structure_factor_coef Fsqd
_refine_ls_weighting_details 'calc w=1/[\s^2^(Fo^2^)+(0.0700P)^2^+0.7052P] where P=(Fo^2^+2Fc^2^)/3'
_refine_ls_weighting_scheme calc
_refine_ls_wR_factor_gt 0.1308
_refine_ls_wR_factor_ref 0.1386
_reflns_number_gt 2625
_reflns_number_total 3228
_reflns_threshold_expression >2sigma(I)
_cod_data_source_file jo402331t_si_002.cif
_cod_data_source_block cd211111
_cod_database_code 4028886

loop_
_symmetry_equiv_pos_as_xyz
'x, y, z'
'-x+1/2, -y, z+1/2'
'-x, y+1/2, -z+1/2'
'x+1/2, -y+1/2, -z'
'-x, -y, -z'
'x-1/2, y, -z-1/2'
'x, -y-1/2, z-1/2'
'-x-1/2, y-1/2, z'

loop_
_atom_site_label
_atom_site_type_symbol
_atom_site_fract_x
_atom_site_fract_y
_atom_site_fract_z
_atom_site_U_iso_or_equiv
_atom_site_adp_type
_atom_site_occupancy
_atom_site_symmetry_multiplicity
_atom_site_calc_flag
_atom_site_refinement_flags
N1 N 0.75309(18) 0.11916(6) 0.55594(6) 0.0516(4) Uani 1 1 d .
N2 N 0.6544(2) 0.23143(7) 0.56000(7) 0.0585(4) Uani 1 1 d .
N3 N 0.4784(2) 0.07144(8) 0.53204(7) 0.0600(4) Uani 1 1 d .
C1 C 0.7157(2) 0.17850(8) 0.52031(8) 0.0526(4) Uani 1 1 d .
H1 H 0.8250 0.1924 0.4995 0.063 Uiso 1 1 calc R
C2 C 0.5822(2) 0.16166(8) 0.46981(8) 0.0485(4) Uani 1 1 d .
C3 C 0.5756(2) 0.19624(10) 0.41417(8) 0.0607(5) Uani 1 1 d .
H3 H 0.6467 0.2329 0.4095 0.073 Uiso 1 1 calc R
C4 C 0.4669(3) 0.17807(12) 0.36551(9) 0.0741(6) Uani 1 1 d .
H4 H 0.4661 0.2017 0.3280 0.089 Uiso 1 1 calc R
C5 C 0.3598(3) 0.12501(12) 0.37255(10) 0.0769(6) Uani 1 1 d .
H5 H 0.2858 0.1125 0.3396 0.092 Uiso 1 1 calc R
C6 C 0.3603(2) 0.08999(10) 0.42764(9) 0.0642(5) Uani 1 1 d .
H6 H 0.2858 0.0542 0.4320 0.077 Uiso 1 1 calc R
C7 C 0.4715(2) 0.10759(8) 0.47721(8) 0.0510(4) Uani 1 1 d .
C8 C 0.5859(2) 0.09692(8) 0.58278(8) 0.0507(4) Uani 1 1 d .
H8 H 0.6117 0.0610 0.6119 0.061 Uiso 1 1 calc R
C9 C 0.4954(2) 0.15091(8) 0.62043(7) 0.0514(4) Uani 1 1 d .
C10 C 0.3756(3) 0.13683(10) 0.66719(8) 0.0635(5) Uani 1 1 d .
H10 H 0.3414 0.0938 0.6734 0.076 Uiso 1 1 calc R
C11 C 0.3049(3) 0.18443(12) 0.70505(9) 0.0739(6) Uani 1 1 d .
H11 H 0.2202 0.1741 0.7353 0.089 Uiso 1 1 calc R
C12 C 0.3614(3) 0.24795(12) 0.69755(9) 0.0752(6) Uani 1 1 d .
H12 H 0.3189 0.2803 0.7243 0.090 Uiso 1 1 calc R
C13 C 0.4803(3) 0.26370(9) 0.65067(9) 0.0645(5) Uani 1 1 d .
H13 H 0.5176 0.3066 0.6459 0.077 Uiso 1 1 calc R
C14 C 0.5450(2) 0.21559(8) 0.61030(8) 0.0509(4) Uani 1 1 d .
C15 C 0.8929(2) 0.12729(8) 0.60296(10) 0.0619(5) Uani 1 1 d .
H15A H 0.8462 0.1509 0.6390 0.074 Uiso 1 1 calc R
H15B H 0.9877 0.1530 0.5849 0.074 Uiso 1 1 calc R
C16 C 0.9657(2) 0.06299(8) 0.62494(8) 0.0516(4) Uani 1 1 d .
C17 C 0.9536(3) 0.04301(11) 0.68585(10) 0.0777(6) Uani 1 1 d .
H17 H 0.8907 0.0682 0.7146 0.093 Uiso 1 1 calc R
C18 C 1.0316(4) -0.01327(13) 0.70590(14) 0.1054(9) Uani 1 1 d .
H18 H 1.0235 -0.0255 0.7481 0.126 Uiso 1 1 calc R
C19 C 1.1214(4) -0.05155(12) 0.66422(19) 0.1081(11) Uani 1 1 d .
H19 H 1.1750 -0.0899 0.6777 0.130 Uiso 1 1 calc R
C20 C 1.1318(3) -0.03284(12) 0.60226(17) 0.0938(8) Uani 1 1 d .
H20 H 1.1916 -0.0588 0.5733 0.113 Uiso 1 1 calc R
C21 C 1.0545(2) 0.02364(10) 0.58308(10) 0.0657(5) Uani 1 1 d .
H21 H 1.0620 0.0359 0.5409 0.079 Uiso 1 1 calc R
H2 H 0.726(3) 0.2625(10) 0.5641(10) 0.077(7) Uiso 1 1 d .
H3A H 0.414(4) 0.0389(14) 0.5405(12) 0.112(9) Uiso 1 1 d .

loop_
_atom_site_aniso_label
_atom_site_aniso_U_11
_atom_site_aniso_U_22
_atom_site_aniso_U_33
_atom_site_aniso_U_23
_atom_site_aniso_U_13
_atom_site_aniso_U_12
N1 0.0456(8) 0.0485(7) 0.0609(8) -0.0005(6) -0.0063(6) -0.0005(6)
N2 0.0605(9) 0.0453(8) 0.0697(9) -0.0055(7) -0.0026(8) -0.0103(7)
N3 0.0646(10) 0.0537(9) 0.0617(9) -0.0049(7) -0.0018(8) -0.0169(7)
C1 0.0455(9) 0.0528(9) 0.0596(9) 0.0005(8) 0.0033(7) -0.0061(7)
C2 0.0408(8) 0.0521(9) 0.0525(9) -0.0040(7) 0.0047(7) 0.0046(7)
C3 0.0541(10) 0.0694(11) 0.0587(10) 0.0045(8) 0.0090(8) 0.0124(8)
C4 0.0674(13) 0.0981(16) 0.0568(11) -0.0009(11) -0.0016(10) 0.0221(12)
C5 0.0656(13) 0.1011(16) 0.0641(12) -0.0226(12) -0.0174(10) 0.0224(12)
C6 0.0521(10) 0.0650(11) 0.0754(12) -0.0225(10) -0.0074(9) 0.0033(8)
C7 0.0449(9) 0.0520(9) 0.0560(9) -0.0090(7) 0.0037(7) 0.0047(7)
C8 0.0533(9) 0.0428(8) 0.0560(9) 0.0011(7) -0.0045(8) -0.0030(7)
C9 0.0507(9) 0.0547(9) 0.0488(9) 0.0000(7) -0.0102(7) 0.0006(7)
C10 0.0611(11) 0.0773(12) 0.0520(9) 0.0075(9) -0.0044(9) 0.0008(9)
C11 0.0661(12) 0.1051(17) 0.0506(10) 0.0070(10) 0.0003(9) 0.0159(12)
C12 0.0752(13) 0.0945(16) 0.0560(11) -0.0193(10) -0.0143(10) 0.0338(12)
C13 0.0667(12) 0.0585(11) 0.0682(11) -0.0150(9) -0.0161(10) 0.0122(9)
C14 0.0492(9) 0.0490(9) 0.0545(9) -0.0062(7) -0.0105(8) 0.0024(7)
C15 0.0562(11) 0.0528(10) 0.0766(12) -0.0102(9) -0.0161(9) 0.0015(8)
C16 0.0407(9) 0.0545(9) 0.0596(10) -0.0130(8) -0.0072(7) 0.0020(7)
C17 0.0886(15) 0.0823(14) 0.0621(12) -0.0076(10) -0.0024(11) 0.0128(12)
C18 0.128(2) 0.0875(18) 0.1009(19) 0.0260(15) -0.0344(18) -0.0041(17)
C19 0.0824(18) 0.0527(13) 0.189(3) 0.0045(17) -0.048(2) 0.0069(11)
C20 0.0535(12) 0.0706(14) 0.157(3) -0.0437(16) 0.0006(15) 0.0108(11)
C21 0.0496(10) 0.0694(12) 0.0782(12) -0.0210(10) 0.0047(9) -0.0011(9)

loop_
_atom_type_symbol
_atom_type_description
_atom_type_scat_dispersion_real
_atom_type_scat_dispersion_imag
_atom_type_scat_source
C C 0.0033 0.0016 'International Tables Vol C Tables 4.2.6.8 and 6.1.1.4'
H H 0.0000 0.0000 'International Tables Vol C Tables 4.2.6.8 and 6.1.1.4'
N N 0.0061 0.0033 'International Tables Vol C Tables 4.2.6.8 and 6.1.1.4'

loop_
_geom_angle_atom_site_label_1
_geom_angle_atom_site_label_2
_geom_angle_atom_site_label_3
_geom_angle
C1 N1 C8 107.07(13)
C1 N1 C15 113.38(13)
C8 N1 C15 113.43(14)
C14 N2 C1 117.40(14)
C14 N2 H2 118.9(14)
C1 N2 H2 114.9(15)
C7 N3 C8 116.92(14)
C7 N3 H3A 125.5(18)
C8 N3 H3A 117.0(18)
N2 C1 N1 112.81(14)
N2 C1 C2 111.59(14)
N1 C1 C2 107.72(13)
N2 C1 H1 108.2
N1 C1 H1 108.2
C2 C1 H1 108.2
C3 C2 C7 118.87(16)
C3 C2 C1 120.80(16)
C7 C2 C1 120.18(14)
C4 C3 C2 121.7(2)
C4 C3 H3 119.2
C2 C3 H3 119.2
C5 C4 C3 119.4(2)
C5 C4 H4 120.3
C3 C4 H4 120.3
C4 C5 C6 120.63(19)
C4 C5 H5 119.7
C6 C5 H5 119.7
C5 C6 C7 120.47(19)
C5 C6 H6 119.8
C7 C6 H6 119.8
N3 C7 C6 121.20(16)
N3 C7 C2 119.86(15)
C6 C7 C2 118.90(17)
N3 C8 N1 108.14(14)
N3 C8 C9 113.47(14)
N1 C8 C9 111.41(13)
N3 C8 H8 107.9
N1 C8 H8 107.9
C9 C8 H8 107.9
C10 C9 C14 119.25(17)
C10 C9 C8 121.32(16)
C14 C9 C8 119.27(15)
C11 C10 C9 121.93(19)
C11 C10 H10 119.0
C9 C10 H10 119.0
C10 C11 C12 118.9(2)
C10 C11 H11 120.5
C12 C11 H11 120.5
C13 C12 C11 120.42(18)
C13 C12 H12 119.8
C11 C12 H12 119.8
C12 C13 C14 120.30(19)
C12 C13 H13 119.9
C14 C13 H13 119.9
N2 C14 C9 120.08(15)
N2 C14 C13 120.94(16)
C9 C14 C13 118.97(17)
N1 C15 C16 112.06(13)
N1 C15 H15A 109.2
C16 C15 H15A 109.2
N1 C15 H15B 109.2
C16 C15 H15B 109.2
H15A C15 H15B 107.9
C17 C16 C21 117.92(19)
C17 C16 C15 122.32(17)
C21 C16 C15 119.70(17)
C16 C17 C18 121.5(2)
C16 C17 H17 119.3
C18 C17 H17 119.3
C19 C18 C17 120.1(3)
C19 C18 H18 119.9
C17 C18 H18 119.9
C18 C19 C20 119.2(2)
C18 C19 H19 120.4
C20 C19 H19 120.4
C21 C20 C19 120.0(2)
C21 C20 H20 120.0
C19 C20 H20 120.0
C20 C21 C16 121.2(2)
C20 C21 H21 119.4
C16 C21 H21 119.4

loop_
_geom_bond_atom_site_label_1
_geom_bond_atom_site_label_2
_geom_bond_distance
N1 C1 1.460(2)
N1 C8 1.460(2)
N1 C15 1.462(2)
N2 C14 1.387(2)
N2 C1 1.449(2)
N2 H2 0.84(2)
N3 C7 1.378(2)
N3 C8 1.445(2)
N3 H3A 0.85(3)
C1 C2 1.510(2)
C1 H1 0.9800
C2 C3 1.376(2)
C2 C7 1.399(2)
C3 C4 1.370(3)
C3 H3 0.9300
C4 C5 1.366(3)
C4 H4 0.9300
C5 C6 1.370(3)
C5 H5 0.9300
C6 C7 1.393(2)
C6 H6 0.9300
C8 C9 1.527(2)
C8 H8 0.9800
C9 C10 1.373(3)
C9 C14 1.396(2)
C10 C11 1.372(3)
C10 H10 0.9300
C11 C12 1.381(3)
C11 H11 0.9300
C12 C13 1.378(3)
C12 H12 0.9300
C13 C14 1.394(2)
C13 H13 0.9300
C15 C16 1.504(2)
C15 H15A 0.9700
C15 H15B 0.9700
C16 C17 1.356(3)
C16 C21 1.374(2)
C17 C18 1.365(3)
C17 H17 0.9300
C18 C19 1.362(4)
C18 H18 0.9300
C19 C20 1.369(4)
C19 H19 0.9300
C20 C21 1.360(3)
C20 H20 0.9300
C21 H21 0.9300

loop_
_geom_torsion_atom_site_label_1
_geom_torsion_atom_site_label_2
_geom_torsion_atom_site_label_3
_geom_torsion_atom_site_label_4
_geom_torsion
C14 N2 C1 N1 -36.9(2)
C14 N2 C1 C2 84.52(18)
C8 N1 C1 N2 64.30(17)
C15 N1 C1 N2 -61.57(19)
C8 N1 C1 C2 -59.30(16)
C15 N1 C1 C2 174.83(14)
N2 C1 C2 C3 83.51(19)
N1 C1 C2 C3 -152.15(15)
N2 C1 C2 C7 -100.98(17)
N1 C1 C2 C7 23.4(2)
C7 C2 C3 C4 -1.7(3)
C1 C2 C3 C4 173.90(16)
C2 C3 C4 C5 1.2(3)
C3 C4 C5 C6 0.0(3)
C4 C5 C6 C7 -0.6(3)
C8 N3 C7 C6 -174.60(15)
C8 N3 C7 C2 7.8(2)
C5 C6 C7 N3 -177.53(17)
C5 C6 C7 C2 0.1(3)
C3 C2 C7 N3 178.67(15)
C1 C2 C7 N3 3.1(2)
C3 C2 C7 C6 1.0(2)
C1 C2 C7 C6 -174.61(15)
C7 N3 C8 N1 -44.6(2)
C7 N3 C8 C9 79.55(19)
C1 N1 C8 N3 71.87(15)
C15 N1 C8 N3 -162.29(14)
C1 N1 C8 C9 -53.48(16)
C15 N1 C8 C9 72.35(16)
N3 C8 C9 C10 81.3(2)
N1 C8 C9 C10 -156.37(15)
N3 C8 C9 C14 -103.49(18)
N1 C8 C9 C14 18.8(2)
C14 C9 C10 C11 -1.0(3)
C8 C9 C10 C11 174.23(17)
C9 C10 C11 C12 -2.7(3)
C10 C11 C12 C13 3.2(3)
C11 C12 C13 C14 0.0(3)
C1 N2 C14 C9 -1.2(2)
C1 N2 C14 C13 -179.94(15)
C10 C9 C14 N2 -174.67(15)
C8 C9 C14 N2 10.0(2)
C10 C9 C14 C13 4.1(2)
C8 C9 C14 C13 -171.18(15)
C12 C13 C14 N2 175.14(16)
C12 C13 C14 C9 -3.6(3)
C1 N1 C15 C16 -163.03(15)
C8 N1 C15 C16 74.57(19)
N1 C15 C16 C17 -117.6(2)
N1 C15 C16 C21 65.2(2)
C21 C16 C17 C18 2.1(3)
C15 C16 C17 C18 -175.2(2)
C16 C17 C18 C19 -1.3(4)
C17 C18 C19 C20 -0.1(4)
C18 C19 C20 C21 0.7(4)
C19 C20 C21 C16 0.2(3)
C17 C16 C21 C20 -1.5(3)
C15 C16 C21 C20 175.78(18)
